data_7024945
loop_
_publ_author_name
'Hua, Shao-An'
'Liu, Isiah Po-Chun'
'Hasanov, Hasan'
'Huang, Gin-Chen'
'Ismayilov, Rayyat Huseyn'
'Chiu, Chien-Lan'
'Yeh, Chen-Yu'
'Lee, Gene-Hsiang'
'Peng, Shie-Ming'

_publ_section_title
;
 Probing the electronic communication of linear heptanickel and nonanickel
 string complexes by utilizing two redox-active [Ni2(napy)4]3+ moieties.
;
_journal_issue 16
_journal_name_full 'Dalton transactions (Cambridge, England : 2003)'
_journal_page_first 3890
_journal_page_last 3896
_journal_paper_doi 10.1039/b923125k
_journal_volume 39
_journal_year 2010
_chemical_formula_sum 'C96 H71 Cl2 F24 N34 Ni7 O0.5 P4'
_chemical_formula_weight 2770.62
_chemical_name_systematic
;
?
;
_space_group_IT_number 2
_symmetry_cell_setting triclinic
_symmetry_space_group_name_Hall '-P 1'
_symmetry_space_group_name_H-M 'P -1'
_atom_sites_solution_hydrogens geom
_atom_sites_solution_primary direct
_atom_sites_solution_secondary difmap
_audit_creation_method SHELXL-97
_cell_angle_alpha 105.4324(16)
_cell_angle_beta 99.9320(15)
_cell_angle_gamma 110.0693(15)
_cell_formula_units_Z 2
_cell_length_a 16.9092(5)
_cell_length_b 18.0424(6)
_cell_length_c 20.6044(6)
_cell_measurement_reflns_used all
_cell_measurement_temperature 150(2)
_cell_measurement_theta_max 25.00
_cell_measurement_theta_min 1.00
_cell_volume 5444.5(3)
_computing_cell_refinement DENZO-SMN
_computing_data_collection 'NONIUS COLLECT'
_computing_data_reduction DENZO-SMN
_computing_molecular_graphics 'Bruker SHELXTL'
_computing_publication_material 'Bruker SHELXTL'
_computing_structure_refinement 'SHELXL-97 (Sheldrick, 1997)'
_computing_structure_solution 'SHELXS-97 (Sheldrick, 1990)'
_diffrn_ambient_temperature 150(2)
_diffrn_measured_fraction_theta_full 0.994
_diffrn_measured_fraction_theta_max 0.994
_diffrn_measurement_device_type 'NONIUS KappaCCD'
_diffrn_measurement_method '\w scans'
_diffrn_radiation_monochromator graphite
_diffrn_radiation_source 'fine-focus sealed tube'
_diffrn_radiation_type MoK\a
_diffrn_radiation_wavelength 0.71073
_diffrn_reflns_av_R_equivalents 0.0637
_diffrn_reflns_av_sigmaI/netI 0.0547
_diffrn_reflns_limit_h_max 20
_diffrn_reflns_limit_h_min -20
_diffrn_reflns_limit_k_max 21
_diffrn_reflns_limit_k_min -21
_diffrn_reflns_limit_l_max 24
_diffrn_reflns_limit_l_min -21
_diffrn_reflns_number 62038
_diffrn_reflns_theta_full 25.00
_diffrn_reflns_theta_max 25.00
_diffrn_reflns_theta_min 1.28
_exptl_absorpt_coefficient_mu 1.398
_exptl_absorpt_correction_T_max 0.955
_exptl_absorpt_correction_T_min 0.600
_exptl_absorpt_correction_type multi-scan
_exptl_crystal_colour dark-brown
_exptl_crystal_density_diffrn 1.690
_exptl_crystal_density_method 'not measured'
_exptl_crystal_description plate
_exptl_crystal_F_000 2790
_exptl_crystal_size_max 0.70
_exptl_crystal_size_mid 0.30
_exptl_crystal_size_min 0.04
_refine_diff_density_max 1.408
_refine_diff_density_min -1.146
_refine_diff_density_rms 0.167
_refine_ls_extinction_method none
_refine_ls_goodness_of_fit_ref 1.061
_refine_ls_hydrogen_treatment constr
_refine_ls_matrix_type full
_refine_ls_number_parameters 1423
_refine_ls_number_reflns 19047
_refine_ls_number_restraints 77
_refine_ls_restrained_S_all 1.198
_refine_ls_R_factor_all 0.1300
_refine_ls_R_factor_gt 0.0837
_refine_ls_shift/su_max 0.021
_refine_ls_shift/su_mean 0.001
_refine_ls_structure_factor_coef Fsqd
_refine_ls_weighting_details 'calc w=1/[\s^2^(Fo^2^)+(0.1419P)^2^+29.8450P] where P=(Fo^2^+2Fc^2^)/3'
_refine_ls_weighting_scheme calc
_refine_ls_wR_factor_gt 0.2473
_refine_ls_wR_factor_ref 0.2940
_reflns_number_gt 11785
_reflns_number_total 19047
_reflns_threshold_expression >2sigma(I)
_cod_data_source_file b923125k.txt
_cod_data_source_block ic11654
_cod_depositor_comments
;
The following automatic conversions were performed:

'_symmetry_cell_setting' value 'Triclinic' changed to 'triclinic'
according to /home/saulius/struct/CIF-dictionaries/cif_core.dic
dictionary named 'cif_core.dic' version 2.4.2 from 2011-04-26.

Automatic conversion script
Id: cif_fix_values 1891 2012-01-12 08:04:46Z andrius 
;
_cod_original_sg_symbol_H-M P-1
_cod_original_formula_sum 'C96 H71 Cl2 F24 N34 Ni7 O0.50 P4'
_cod_database_code 7024945

loop_
_symmetry_equiv_pos_as_xyz
'x, y, z'
'-x, -y, -z'

loop_
_atom_site_label
_atom_site_type_symbol
_atom_site_fract_x
_atom_site_fract_y
_atom_site_fract_z
_atom_site_U_iso_or_equiv
_atom_site_adp_type
_atom_site_occupancy
_atom_site_symmetry_multiplicity
_atom_site_calc_flag
_atom_site_refinement_flags
_atom_site_disorder_assembly
_atom_site_disorder_group
Ni1 Ni 1.45510(7) 2.16111(8) 0.20163(6) 0.0464(4) Uani 1 1 d . . .
Ni2 Ni 1.33358(6) 2.05958(7) 0.21984(5) 0.0358(3) Uani 1 1 d . . .
Ni3 Ni 1.21853(6) 1.96320(7) 0.23758(5) 0.0340(3) Uani 1 1 d . . .
Ni4 Ni 1.10639(6) 1.86892(7) 0.25789(5) 0.0299(3) Uani 1 1 d . . .
Ni5 Ni 0.99407(7) 1.77507(7) 0.27869(5) 0.0337(3) Uani 1 1 d . . .
Ni6 Ni 0.87948(7) 1.68127(7) 0.29931(5) 0.0331(3) Uani 1 1 d . . .
Ni7 Ni 0.75838(8) 1.58304(7) 0.32173(6) 0.0411(3) Uani 1 1 d . . .
Cl1 Cl 1.57176(15) 2.25712(18) 0.18229(13) 0.0622(8) Uani 1 1 d . . .
Cl2 Cl 0.64094(17) 1.49135(16) 0.34432(15) 0.0585(7) Uani 1 1 d . . .
N1 N 1.3878(5) 2.0887(5) 0.0960(4) 0.053(2) Uani 1 1 d . . .
N2 N 1.2616(4) 2.0229(5) 0.1248(4) 0.0411(19) Uani 1 1 d . . .
N3 N 1.1404(4) 1.9616(5) 0.1595(3) 0.0360(17) Uani 1 1 d . . .
N4 N 1.0254(4) 1.8952(4) 0.1998(3) 0.0316(15) Uani 1 1 d . . .
N5 N 0.9208(4) 1.8263(4) 0.2484(3) 0.0342(16) Uani 1 1 d . . .
N6 N 0.8258(5) 1.7605(4) 0.3029(4) 0.0370(16) Uani 1 1 d . . .
N7 N 0.7336(5) 1.6899(5) 0.3587(4) 0.052(2) Uani 1 1 d . . .
N8 N 1.4942(5) 2.2126(5) 0.3118(4) 0.048(2) Uani 1 1 d . . .
N9 N 1.3968(4) 2.0895(5) 0.3169(4) 0.0379(17) Uani 1 1 d . . .
N10 N 1.2953(4) 1.9642(4) 0.3154(3) 0.0345(16) Uani 1 1 d . . .
N11 N 1.1882(4) 1.8425(4) 0.3150(3) 0.0327(16) Uani 1 1 d . . .
N12 N 1.0677(4) 1.7236(4) 0.3080(4) 0.0360(16) Uani 1 1 d . . .
N13 N 0.9437(5) 1.6100(5) 0.2954(4) 0.0373(17) Uani 1 1 d . . .
N14 N 0.8153(5) 1.4997(5) 0.2846(4) 0.0405(17) Uani 1 1 d . . .
N15 N 1.3755(5) 2.2279(5) 0.2014(4) 0.051(2) Uani 1 1 d . . .
N16 N 1.2852(4) 2.1409(5) 0.2484(4) 0.0396(18) Uani 1 1 d . . .
N17 N 1.2003(4) 2.0518(4) 0.2957(3) 0.0350(16) Uani 1 1 d . . .
N18 N 1.1149(4) 1.9570(4) 0.3390(3) 0.0326(16) Uani 1 1 d . . .
N19 N 1.0278(4) 1.8504(4) 0.3721(3) 0.0346(16) Uani 1 1 d . . .
N20 N 0.9408(5) 1.7392(5) 0.3983(4) 0.0409(18) Uani 1 1 d . . .
N21 N 0.8485(6) 1.6246(5) 0.4208(4) 0.054(2) Uani 1 1 d . . .
N22 N 1.5100(4) 2.0754(5) 0.2087(4) 0.047(2) Uani 1 1 d . . .
N23 N 1.3740(4) 1.9709(5) 0.1931(3) 0.0388(18) Uani 1 1 d . . .
N24 N 1.2357(4) 1.8730(5) 0.1794(3) 0.0350(16) Uani 1 1 d . . .
N25 N 1.0984(4) 1.7811(4) 0.1774(3) 0.0329(16) Uani 1 1 d . . .
N26 N 0.9625(4) 1.7004(4) 0.1855(3) 0.0337(16) Uani 1 1 d . . .
N27 N 0.8276(4) 1.6296(4) 0.1991(3) 0.0331(16) Uani 1 1 d . . .
N28 N 0.6942(4) 1.5590(5) 0.2170(4) 0.0430(18) Uani 1 1 d . . .
C1 C 1.4281(7) 2.0990(8) 0.0472(5) 0.074(4) Uani 1 1 d . . .
H1A H 1.4898 2.1319 0.0622 0.089 Uiso 1 1 calc R . .
C2 C 1.3853(7) 2.0644(10) -0.0247(5) 0.096(5) Uani 1 1 d . . .
H2A H 1.4176 2.0739 -0.0572 0.115 Uiso 1 1 calc R . .
C3 C 1.2971(7) 2.0168(8) -0.0481(5) 0.074(4) Uani 1 1 d . . .
H3A H 1.2664 1.9945 -0.0968 0.089 Uiso 1 1 calc R . .
C4 C 1.2525(6) 2.0014(7) 0.0018(5) 0.052(3) Uani 1 1 d . . .
C5 C 1.3000(6) 2.0371(6) 0.0731(5) 0.047(2) Uani 1 1 d . . .
C6 C 1.1611(6) 1.9502(6) -0.0165(5) 0.049(3) Uani 1 1 d . . .
H6A H 1.1274 1.9235 -0.0647 0.059 Uiso 1 1 calc R . .
C7 C 1.1220(6) 1.9393(6) 0.0342(4) 0.041(2) Uani 1 1 d . . .
H7A H 1.0604 1.9066 0.0217 0.049 Uiso 1 1 calc R . .
C8 C 1.1733(5) 1.9770(6) 0.1068(4) 0.038(2) Uani 1 1 d . . .
C9 C 1.0520(5) 1.9374(5) 0.1562(4) 0.0344(19) Uani 1 1 d . . .
C10 C 0.9957(6) 1.9617(6) 0.1188(5) 0.041(2) Uani 1 1 d . . .
H10A H 1.0160 1.9975 0.0933 0.050 Uiso 1 1 calc R . .
C11 C 0.9090(6) 1.9321(6) 0.1195(5) 0.043(2) Uani 1 1 d . . .
H11A H 0.8683 1.9452 0.0918 0.051 Uiso 1 1 calc R . .
C12 C 0.8803(6) 1.8842(6) 0.1596(5) 0.042(2) Uani 1 1 d . . .
H12A H 0.8199 1.8614 0.1576 0.050 Uiso 1 1 calc R . .
C13 C 0.9409(5) 1.8700(5) 0.2027(4) 0.0342(19) Uani 1 1 d . . .
C14 C 0.8559(5) 1.8255(6) 0.2795(4) 0.040(2) Uani 1 1 d . . .
C15 C 0.8276(6) 1.8925(6) 0.2934(5) 0.043(2) Uani 1 1 d . . .
H15A H 0.8496 1.9370 0.2761 0.052 Uiso 1 1 calc R . .
C16 C 0.7700(7) 1.8929(7) 0.3309(5) 0.052(3) Uani 1 1 d . . .
H16A H 0.7519 1.9380 0.3412 0.063 Uiso 1 1 calc R . .
C17 C 0.7358(7) 1.8231(6) 0.3553(6) 0.052(3) Uani 1 1 d . . .
C18 C 0.7633(6) 1.7581(6) 0.3388(5) 0.046(2) Uani 1 1 d . . .
C19 C 0.6782(8) 1.8217(7) 0.3980(6) 0.067(3) Uani 1 1 d . . .
H19A H 0.6582 1.8654 0.4099 0.080 Uiso 1 1 calc R . .
C20 C 0.6522(9) 1.7555(8) 0.4213(7) 0.082(4) Uani 1 1 d . . .
H20A H 0.6157 1.7535 0.4515 0.098 Uiso 1 1 calc R . .
C21 C 0.6801(8) 1.6912(8) 0.4001(6) 0.069(3) Uani 1 1 d . . .
H21A H 0.6600 1.6450 0.4158 0.083 Uiso 1 1 calc R . .
C22 C 1.5584(7) 2.2892(7) 0.3446(5) 0.061(3) Uani 1 1 d . . .
H22A H 1.5799 2.3219 0.3171 0.073 Uiso 1 1 calc R . .
C23 C 1.5957(7) 2.3239(7) 0.4174(5) 0.070(4) Uani 1 1 d . . .
H23A H 1.6392 2.3800 0.4391 0.084 Uiso 1 1 calc R . .
C24 C 1.5689(6) 2.2761(7) 0.4566(5) 0.060(3) Uani 1 1 d . . .
H24A H 1.5958 2.2977 0.5061 0.072 Uiso 1 1 calc R . .
C25 C 1.5029(6) 2.1967(6) 0.4253(5) 0.045(2) Uani 1 1 d . . .
C26 C 1.4651(5) 2.1657(6) 0.3514(5) 0.042(2) Uani 1 1 d . . .
C27 C 1.4689(6) 2.1418(6) 0.4617(4) 0.042(2) Uani 1 1 d . . .
H27A H 1.4925 2.1602 0.5113 0.050 Uiso 1 1 calc R . .
C28 C 1.4042(5) 2.0647(6) 0.4273(4) 0.037(2) Uani 1 1 d . . .
H28A H 1.3834 2.0282 0.4522 0.044 Uiso 1 1 calc R . .
C29 C 1.3667(5) 2.0380(6) 0.3530(4) 0.036(2) Uani 1 1 d . . .
C30 C 1.2746(5) 1.8935(6) 0.3358(4) 0.035(2) Uani 1 1 d . . .
C31 C 1.3368(6) 1.8728(6) 0.3715(5) 0.042(2) Uani 1 1 d . . .
H31A H 1.3980 1.9061 0.3826 0.051 Uiso 1 1 calc R . .
C32 C 1.3070(6) 1.8025(6) 0.3904(5) 0.052(3) Uani 1 1 d . . .
H32A H 1.3483 1.7883 0.4162 0.062 Uiso 1 1 calc R . .
C33 C 1.2182(6) 1.7525(6) 0.3723(5) 0.047(2) Uani 1 1 d . . .
H33A H 1.1980 1.7062 0.3878 0.056 Uiso 1 1 calc R . .
C34 C 1.1589(5) 1.7710(6) 0.3311(4) 0.037(2) Uani 1 1 d . . .
C35 C 1.0294(5) 1.6412(6) 0.2969(4) 0.038(2) Uani 1 1 d . . .
C36 C 1.0719(6) 1.5849(6) 0.2819(5) 0.051(2) Uani 1 1 d . . .
H36A H 1.1313 1.6065 0.2809 0.061 Uiso 1 1 calc R . .
C37 C 1.0292(6) 1.5018(7) 0.2693(6) 0.057(3) Uani 1 1 d . . .
H37A H 1.0584 1.4652 0.2599 0.068 Uiso 1 1 calc R . .
C38 C 0.9404(6) 1.4696(6) 0.2700(6) 0.052(3) Uani 1 1 d . . .
C39 C 0.8990(6) 1.5257(5) 0.2835(5) 0.040(2) Uani 1 1 d . . .
C40 C 0.8917(7) 1.3845(7) 0.2585(7) 0.068(3) Uani 1 1 d . . .
H40A H 0.9184 1.3456 0.2522 0.082 Uiso 1 1 calc R . .
C41 C 0.8053(7) 1.3586(7) 0.2566(7) 0.066(3) Uani 1 1 d . . .
H41A H 0.7701 1.3006 0.2460 0.079 Uiso 1 1 calc R . .
C42 C 0.7692(6) 1.4169(6) 0.2700(5) 0.052(3) Uani 1 1 d . . .
H42A H 0.7090 1.3978 0.2689 0.062 Uiso 1 1 calc R . .
C43 C 1.3981(7) 2.2959(7) 0.1820(6) 0.062(3) Uani 1 1 d . . .
H43A H 1.4444 2.3069 0.1607 0.075 Uiso 1 1 calc R . .
C44 C 1.3575(8) 2.3501(8) 0.1914(7) 0.083(4) Uani 1 1 d . . .
H44A H 1.3762 2.3974 0.1768 0.099 Uiso 1 1 calc R . .
C45 C 1.2897(8) 2.3369(7) 0.2218(6) 0.064(3) Uani 1 1 d . . .
H45A H 1.2618 2.3747 0.2288 0.077 Uiso 1 1 calc R . .
C46 C 1.2634(6) 2.2663(6) 0.2418(5) 0.051(3) Uani 1 1 d . . .
C47 C 1.3064(6) 2.2127(6) 0.2305(5) 0.045(2) Uani 1 1 d . . .
C48 C 1.1942(7) 2.2457(7) 0.2721(5) 0.054(3) Uani 1 1 d . . .
H48A H 1.1621 2.2798 0.2788 0.065 Uiso 1 1 calc R . .
C49 C 1.1732(6) 2.1761(6) 0.2919(5) 0.048(2) Uani 1 1 d . . .
H49A H 1.1265 2.1620 0.3125 0.057 Uiso 1 1 calc R . .
C50 C 1.2211(5) 2.1254(6) 0.2817(4) 0.039(2) Uani 1 1 d . . .
C51 C 1.1609(6) 2.0392(6) 0.3480(4) 0.038(2) Uani 1 1 d . . .
C52 C 1.1703(6) 2.1037(6) 0.4075(5) 0.044(2) Uani 1 1 d . . .
H52A H 1.2042 2.1609 0.4145 0.053 Uiso 1 1 calc R . .
C53 C 1.1290(7) 2.0825(6) 0.4566(5) 0.055(3) Uani 1 1 d . . .
H53A H 1.1334 2.1255 0.4973 0.066 Uiso 1 1 calc R . .
C54 C 1.0812(7) 1.9984(6) 0.4463(5) 0.053(3) Uani 1 1 d . . .
H54A H 1.0519 1.9841 0.4795 0.063 Uiso 1 1 calc R . .
C55 C 1.0761(5) 1.9360(6) 0.3886(4) 0.038(2) Uani 1 1 d . . .
C56 C 1.0109(6) 1.8149(5) 0.4211(4) 0.040(2) Uani 1 1 d . . .
C57 C 1.0666(7) 1.8494(6) 0.4915(5) 0.053(3) Uani 1 1 d . . .
H57A H 1.1169 1.9012 0.5062 0.064 Uiso 1 1 calc R . .
C58 C 1.0491(8) 1.8095(7) 0.5384(5) 0.066(3) Uani 1 1 d . . .
H58A H 1.0872 1.8325 0.5850 0.080 Uiso 1 1 calc R . .
C59 C 0.9729(9) 1.7329(7) 0.5161(5) 0.069(4) Uani 1 1 d . . .
C60 C 0.9219(7) 1.6995(6) 0.4469(5) 0.049(2) Uani 1 1 d . . .
C61 C 0.9507(11) 1.6873(9) 0.5623(6) 0.109(6) Uani 1 1 d . . .
H61A H 0.9849 1.7087 0.6101 0.131 Uiso 1 1 calc R . .
C62 C 0.8787(11) 1.6124(9) 0.5354(6) 0.112(6) Uani 1 1 d . . .
H62A H 0.8627 1.5797 0.5641 0.134 Uiso 1 1 calc R . .
C63 C 0.8287(9) 1.5837(8) 0.4653(6) 0.079(4) Uani 1 1 d . . .
H63A H 0.7777 1.5322 0.4482 0.094 Uiso 1 1 calc R . .
C64 C 1.5967(6) 2.1006(8) 0.2189(5) 0.056(3) Uani 1 1 d . . .
H64A H 1.6314 2.1583 0.2283 0.067 Uiso 1 1 calc R . .
C65 C 1.6386(6) 2.0453(8) 0.2165(5) 0.059(3) Uani 1 1 d . . .
H65A H 1.7006 2.0661 0.2247 0.071 Uiso 1 1 calc R . .
C66 C 1.5896(6) 1.9602(8) 0.2020(5) 0.059(3) Uani 1 1 d . . .
H66A H 1.6165 1.9215 0.1985 0.070 Uiso 1 1 calc R . .
C67 C 1.4988(6) 1.9339(7) 0.1929(5) 0.049(3) Uani 1 1 d . . .
C68 C 1.4616(5) 1.9931(7) 0.1981(4) 0.045(2) Uani 1 1 d . . .
C69 C 1.4412(6) 1.8495(7) 0.1804(5) 0.056(3) Uani 1 1 d . . .
H69A H 1.4640 1.8077 0.1770 0.067 Uiso 1 1 calc R . .
C70 C 1.3557(6) 1.8282(7) 0.1734(5) 0.052(3) Uani 1 1 d . . .
H70A H 1.3183 1.7712 0.1646 0.062 Uiso 1 1 calc R . .
C71 C 1.3198(5) 1.8891(6) 0.1791(4) 0.042(2) Uani 1 1 d . . .
C72 C 1.1674(5) 1.7935(6) 0.1485(4) 0.040(2) Uani 1 1 d . . .
C73 C 1.1615(6) 1.7319(7) 0.0899(5) 0.052(3) Uani 1 1 d . . .
H73A H 1.2054 1.7427 0.0663 0.063 Uiso 1 1 calc R . .
C74 C 1.0913(6) 1.6538(7) 0.0651(5) 0.057(3) Uani 1 1 d . . .
H74A H 1.0884 1.6094 0.0262 0.068 Uiso 1 1 calc R . .
C75 C 1.0247(6) 1.6412(6) 0.0981(5) 0.046(2) Uani 1 1 d . . .
H75A H 0.9779 1.5871 0.0834 0.055 Uiso 1 1 calc R . .
C76 C 1.0264(5) 1.7055(6) 0.1508(4) 0.037(2) Uani 1 1 d . . .
C77 C 0.8762(5) 1.6486(6) 0.1552(4) 0.038(2) Uani 1 1 d . . .
C78 C 0.8353(6) 1.6192(6) 0.0808(4) 0.044(2) Uani 1 1 d . . .
H78A H 0.8700 1.6332 0.0507 0.053 Uiso 1 1 calc R . .
C79 C 0.7483(6) 1.5720(7) 0.0534(5) 0.052(3) Uani 1 1 d . . .
H79A H 0.7210 1.5551 0.0045 0.062 Uiso 1 1 calc R . .
C80 C 0.6978(6) 1.5476(6) 0.0983(5) 0.045(2) Uani 1 1 d . . .
C81 C 0.7380(5) 1.5788(6) 0.1710(5) 0.040(2) Uani 1 1 d . . .
C82 C 0.6064(6) 1.4959(7) 0.0730(6) 0.060(3) Uani 1 1 d . . .
H82A H 0.5764 1.4743 0.0241 0.072 Uiso 1 1 calc R . .
C83 C 0.5620(7) 1.4775(8) 0.1202(6) 0.065(3) Uani 1 1 d . . .
H83A H 0.5008 1.4425 0.1044 0.078 Uiso 1 1 calc R . .
C84 C 0.6070(6) 1.5105(7) 0.1911(6) 0.055(3) Uani 1 1 d . . .
H84A H 0.5749 1.4983 0.2232 0.066 Uiso 1 1 calc R . .
P1 P 1.91507(16) 2.15356(18) 0.24139(12) 0.0484(6) Uani 1 1 d D . .
F1 F 1.8590(4) 2.1736(4) 0.1836(3) 0.0749(19) Uani 1 1 d D . .
F2 F 1.9709(4) 2.1340(4) 0.2985(3) 0.0652(16) Uani 1 1 d D . .
F3 F 1.8674(4) 2.1841(4) 0.2956(3) 0.0664(17) Uani 1 1 d D . .
F4 F 1.8408(4) 2.0604(4) 0.2134(3) 0.0642(16) Uani 1 1 d D . .
F5 F 1.9632(4) 2.1241(4) 0.1865(3) 0.0657(17) Uani 1 1 d D . .
F6 F 1.9880(4) 2.2477(4) 0.2682(3) 0.0598(15) Uani 1 1 d D . .
P2 P 1.6425(2) 2.0439(2) 0.41151(15) 0.0637(8) Uani 1 1 d . . .
F7 F 1.5795(5) 2.0632(5) 0.3587(3) 0.091(2) Uani 1 1 d . . .
F8 F 1.7067(4) 2.0230(4) 0.4646(3) 0.0683(17) Uani 1 1 d . . .
F9 F 1.5718(5) 2.0219(6) 0.4521(4) 0.098(3) Uani 1 1 d . . .
F10 F 1.7168(5) 2.0660(5) 0.3726(4) 0.085(2) Uani 1 1 d . . .
F11 F 1.6830(7) 2.1383(5) 0.4614(4) 0.111(3) Uani 1 1 d . . .
F12 F 1.6040(5) 1.9501(5) 0.3603(4) 0.091(2) Uani 1 1 d . . .
P3 P 1.3985(2) 1.2720(3) -0.1030(3) 0.0917(12) Uani 1 1 d . . .
F13 F 1.4774(5) 1.2529(7) -0.0715(6) 0.132(4) Uani 1 1 d . . .
F14 F 1.3182(6) 1.2828(6) -0.1377(6) 0.134(4) Uani 1 1 d . . .
F15 F 1.3329(5) 1.1828(6) -0.1031(5) 0.112(3) Uani 1 1 d . . .
F16 F 1.4666(8) 1.3590(6) -0.0984(8) 0.163(5) Uani 1 1 d . . .
F17 F 1.3945(7) 1.3176(10) -0.0334(6) 0.166(5) Uani 1 1 d . . .
F18 F 1.4041(7) 1.2252(6) -0.1784(5) 0.127(3) Uani 1 1 d . . .
P4 P 1.2239(5) 1.5201(5) 0.1458(3) 0.0748(18) Uani 0.50 1 d PD A 1
F19 F 1.2395(14) 1.5539(13) 0.0870(10) 0.150 Uiso 0.50 1 d PD A 1
F20 F 1.3137(9) 1.5323(13) 0.1944(7) 0.150 Uiso 0.50 1 d PD A 1
F21 F 1.1744(12) 1.4606(10) 0.1810(8) 0.150 Uiso 0.50 1 d PD A 1
F22 F 1.1283(10) 1.5054(12) 0.1104(10) 0.133(7) Uiso 0.50 1 d PD A 1
F23 F 1.2330(13) 1.6091(9) 0.1904(10) 0.136(7) Uiso 0.50 1 d PD A 1
F24 F 1.2222(12) 1.4350(9) 0.1011(9) 0.123(6) Uiso 0.50 1 d PD A 1
P5 P 1.2922(5) 1.5423(4) 0.3576(3) 0.0706(17) Uani 0.50 1 d PD B 2
F25 F 1.2585(10) 1.5688(9) 0.2978(6) 0.120 Uiso 0.50 1 d PD B 2
F26 F 1.2272(11) 1.4524(9) 0.3389(9) 0.120 Uiso 0.50 1 d PD B 2
F27 F 1.3399(11) 1.5449(11) 0.4288(8) 0.115(6) Uiso 0.50 1 d PD B 2
F28 F 1.3634(11) 1.6360(9) 0.3759(9) 0.119(6) Uiso 0.50 1 d PD B 2
F29 F 1.3521(9) 1.5142(9) 0.3151(7) 0.087(4) Uiso 0.50 1 d PD B 2
F30 F 1.2335(11) 1.5716(11) 0.3969(9) 0.120 Uiso 0.50 1 d PD B 2
N29 N 1.1417(9) 1.1385(9) 0.0759(7) 0.107(4) Uiso 1 1 d . . .
C85 C 1.1800(10) 1.1855(10) 0.0530(8) 0.090(4) Uiso 1 1 d . . .
C86 C 1.2270(11) 1.2475(11) 0.0255(9) 0.112(5) Uiso 1 1 d . . .
H86A H 1.2538 1.3034 0.0625 0.168 Uiso 1 1 calc R . .
H86B H 1.1860 1.2478 -0.0142 0.168 Uiso 1 1 calc R . .
H86C H 1.2731 1.2335 0.0096 0.168 Uiso 1 1 calc R . .
N30 N 1.3625(11) 1.2890(11) 0.4277(9) 0.133(5) Uiso 1 1 d . . .
C87 C 1.3926(12) 1.3523(13) 0.4247(10) 0.114(5) Uiso 1 1 d . . .
C88 C 1.4454(15) 1.4257(15) 0.4034(13) 0.163(8) Uiso 1 1 d . . .
H88A H 1.4234 1.4698 0.4141 0.245 Uiso 1 1 calc R . .
H88B H 1.4387 1.4050 0.3529 0.245 Uiso 1 1 calc R . .
H88C H 1.5078 1.4488 0.4298 0.245 Uiso 1 1 calc R . .
N31 N 1.0360(14) 1.2489(13) -0.0128(13) 0.172(8) Uiso 1 1 d . . .
C89 C 1.0304(18) 1.2736(18) 0.0423(17) 0.174(10) Uiso 1 1 d . . .
C90 C 0.999(2) 1.294(2) 0.1031(19) 0.256(16) Uiso 1 1 d . . .
H90A H 1.0211 1.2726 0.1379 0.385 Uiso 1 1 calc R . .
H90B H 0.9342 1.2679 0.0883 0.385 Uiso 1 1 calc R . .
H90C H 1.0193 1.3553 0.1241 0.385 Uiso 1 1 calc R . .
N32 N 0.8429(14) 1.4266(13) 0.0911(11) 0.173(7) Uiso 1 1 d . . .
C91 C 0.7639(13) 1.3766(12) 0.0617(10) 0.112(5) Uiso 1 1 d . . .
C92 C 0.675(2) 1.334(2) 0.0209(17) 0.235(14) Uiso 1 1 d . . .
H92A H 0.6566 1.2746 0.0172 0.352 Uiso 1 1 d R . .
H92B H 0.6667 1.3370 -0.0263 0.352 Uiso 1 1 d R . .
H92C H 0.6385 1.3573 0.0444 0.352 Uiso 1 1 d R . .
N33 N 0.6097(14) 1.1058(14) -0.0276(11) 0.192(9) Uiso 1 1 d D . .
C93 C 0.6639(14) 1.1615(13) 0.0166(10) 0.131(6) Uiso 1 1 d D . .
C94 C 0.7287(16) 1.2013(16) 0.0909(11) 0.200 Uiso 1 1 d D . .
H94A H 0.7284 1.1569 0.1100 0.300 Uiso 1 1 calc R . .
H94B H 0.7111 1.2406 0.1214 0.300 Uiso 1 1 calc R . .
H94C H 0.7881 1.2316 0.0887 0.300 Uiso 1 1 calc R . .
N34 N 1.442(3) 1.689(3) 0.368(2) 0.200 Uiso 0.50 1 d PD C 1
C95 C 1.466(4) 1.687(3) 0.320(3) 0.200 Uiso 0.50 1 d PD C 1
C96 C 1.490(3) 1.667(3) 0.252(2) 0.200 Uiso 0.50 1 d PD C 1
H96A H 1.5094 1.6205 0.2475 0.300 Uiso 0.50 1 calc PR C 1
H96B H 1.5387 1.7169 0.2533 0.300 Uiso 0.50 1 calc PR C 1
H96C H 1.4394 1.6503 0.2125 0.300 Uiso 0.50 1 calc PR C 1
N35 N 1.059(2) 1.598(2) 0.4492(18) 0.159(13) Uiso 0.50 1 d PD D 1
C97 C 1.120(3) 1.637(3) 0.4950(19) 0.156(16) Uiso 0.50 1 d PD D 1
C98 C 1.192(2) 1.687(2) 0.5643(18) 0.133(13) Uiso 0.50 1 d PD D 1
H98A H 1.2489 1.6934 0.5563 0.200 Uiso 0.50 1 calc PR D 1
H98B H 1.1815 1.6560 0.5969 0.200 Uiso 0.50 1 calc PR D 1
H98C H 1.1915 1.7422 0.5844 0.200 Uiso 0.50 1 calc PR D 1
O1 O 1.3593(19) 1.5160(18) 0.1333(16) 0.165(11) Uiso 0.50 1 d PD E 2
H1 H 1.3070 1.4944 0.1299 0.247 Uiso 0.50 1 d P F 2
H1' H 1.3891 1.5722 0.1330 0.247 Uiso 0.50 1 d P G 2

loop_
_atom_site_aniso_label
_atom_site_aniso_U_11
_atom_site_aniso_U_22
_atom_site_aniso_U_33
_atom_site_aniso_U_23
_atom_site_aniso_U_13
_atom_site_aniso_U_12
Ni1 0.0281(6) 0.0617(8) 0.0324(6) 0.0266(6) 0.0029(5) -0.0059(6)
Ni2 0.0239(5) 0.0489(7) 0.0233(6) 0.0188(5) 0.0023(4) -0.0004(5)
Ni3 0.0257(5) 0.0450(7) 0.0240(6) 0.0166(5) 0.0048(4) 0.0038(5)
Ni4 0.0245(5) 0.0381(6) 0.0207(5) 0.0125(5) 0.0046(4) 0.0047(5)
Ni5 0.0310(6) 0.0386(7) 0.0260(6) 0.0134(5) 0.0090(5) 0.0062(5)
Ni6 0.0337(6) 0.0342(6) 0.0278(6) 0.0125(5) 0.0125(5) 0.0070(5)
Ni7 0.0427(7) 0.0373(7) 0.0437(7) 0.0191(5) 0.0227(5) 0.0082(5)
Cl1 0.0341(12) 0.0765(18) 0.0501(15) 0.0367(14) 0.0037(11) -0.0138(12)
Cl2 0.0595(15) 0.0487(15) 0.0744(18) 0.0330(13) 0.0404(14) 0.0119(12)
N1 0.034(4) 0.071(6) 0.033(4) 0.027(4) 0.008(3) -0.009(4)
N2 0.028(4) 0.052(5) 0.027(4) 0.020(3) 0.003(3) -0.005(3)
N3 0.026(3) 0.050(5) 0.022(3) 0.019(3) 0.003(3) 0.002(3)
N4 0.030(3) 0.037(4) 0.022(3) 0.013(3) 0.008(3) 0.006(3)
N5 0.032(4) 0.040(4) 0.030(4) 0.017(3) 0.011(3) 0.009(3)
N6 0.039(4) 0.037(4) 0.039(4) 0.018(3) 0.020(3) 0.012(3)
N7 0.057(5) 0.052(5) 0.057(5) 0.026(4) 0.036(4) 0.020(4)
N8 0.034(4) 0.059(5) 0.035(4) 0.026(4) 0.002(3) -0.001(4)
N9 0.023(3) 0.051(5) 0.031(4) 0.024(4) 0.003(3) 0.002(3)
N10 0.029(4) 0.044(4) 0.024(3) 0.019(3) 0.005(3) 0.003(3)
N11 0.027(3) 0.039(4) 0.023(3) 0.013(3) 0.006(3) 0.003(3)
N12 0.033(4) 0.039(4) 0.031(4) 0.016(3) 0.008(3) 0.006(3)
N13 0.037(4) 0.043(4) 0.032(4) 0.015(3) 0.013(3) 0.014(3)
N14 0.038(4) 0.036(4) 0.041(4) 0.016(3) 0.010(3) 0.006(3)
N15 0.037(4) 0.059(5) 0.040(4) 0.029(4) 0.000(3) -0.006(4)
N16 0.028(4) 0.050(5) 0.029(4) 0.022(3) 0.002(3) -0.001(3)
N17 0.031(4) 0.043(4) 0.030(4) 0.018(3) 0.011(3) 0.008(3)
N18 0.031(4) 0.035(4) 0.022(3) 0.011(3) 0.006(3) 0.002(3)
N19 0.036(4) 0.035(4) 0.020(3) 0.009(3) 0.007(3) 0.002(3)
N20 0.050(4) 0.040(4) 0.025(4) 0.012(3) 0.013(3) 0.008(4)
N21 0.072(6) 0.047(5) 0.039(4) 0.025(4) 0.023(4) 0.009(4)
N22 0.024(4) 0.073(6) 0.033(4) 0.025(4) 0.007(3) 0.002(4)
N23 0.025(3) 0.057(5) 0.028(4) 0.021(4) 0.007(3) 0.005(3)
N24 0.024(3) 0.046(4) 0.028(4) 0.014(3) 0.011(3) 0.005(3)
N25 0.025(3) 0.045(4) 0.028(4) 0.018(3) 0.011(3) 0.009(3)
N26 0.029(4) 0.042(4) 0.027(4) 0.015(3) 0.011(3) 0.008(3)
N27 0.028(3) 0.037(4) 0.024(3) 0.008(3) 0.008(3) 0.004(3)
N28 0.030(4) 0.042(5) 0.049(5) 0.018(4) 0.016(3) 0.003(3)
C1 0.044(6) 0.108(10) 0.028(5) 0.026(6) 0.006(4) -0.016(6)
C2 0.054(7) 0.150(13) 0.032(6) 0.041(7) 0.012(5) -0.023(8)
C3 0.063(7) 0.095(9) 0.029(5) 0.029(6) 0.006(5) -0.010(6)
C4 0.037(5) 0.076(7) 0.027(5) 0.025(5) 0.008(4) -0.003(5)
C5 0.036(5) 0.064(6) 0.030(5) 0.028(5) 0.008(4) 0.000(4)
C6 0.040(5) 0.061(6) 0.027(5) 0.020(5) 0.000(4) -0.001(5)
C7 0.033(5) 0.053(6) 0.019(4) 0.011(4) -0.001(3) 0.004(4)
C8 0.027(4) 0.045(5) 0.033(5) 0.020(4) 0.005(4) 0.001(4)
C9 0.027(4) 0.043(5) 0.025(4) 0.015(4) 0.003(3) 0.005(4)
C10 0.036(5) 0.049(6) 0.037(5) 0.024(4) 0.010(4) 0.009(4)
C11 0.033(5) 0.057(6) 0.038(5) 0.025(5) 0.006(4) 0.015(4)
C12 0.030(4) 0.054(6) 0.038(5) 0.020(4) 0.009(4) 0.010(4)
C13 0.030(4) 0.036(5) 0.027(4) 0.013(4) 0.007(3) 0.001(4)
C14 0.027(4) 0.046(5) 0.033(5) 0.014(4) 0.008(4) 0.001(4)
C15 0.047(5) 0.045(6) 0.043(5) 0.021(4) 0.021(4) 0.019(5)
C16 0.057(6) 0.052(6) 0.058(6) 0.023(5) 0.030(5) 0.025(5)
C17 0.060(6) 0.050(6) 0.063(7) 0.026(5) 0.037(5) 0.027(5)
C18 0.049(5) 0.047(6) 0.048(6) 0.022(5) 0.029(5) 0.015(5)
C19 0.084(8) 0.066(8) 0.087(8) 0.038(7) 0.063(7) 0.045(7)
C20 0.117(11) 0.081(9) 0.105(10) 0.060(8) 0.093(9) 0.057(8)
C21 0.086(8) 0.070(8) 0.084(8) 0.046(7) 0.066(7) 0.036(7)
C22 0.051(6) 0.058(7) 0.049(6) 0.032(5) 0.000(5) -0.008(5)
C23 0.061(7) 0.063(7) 0.043(6) 0.023(6) -0.009(5) -0.017(6)
C24 0.046(6) 0.064(7) 0.035(5) 0.018(5) -0.015(4) -0.007(5)
C25 0.040(5) 0.050(6) 0.032(5) 0.020(4) 0.002(4) 0.002(4)
C26 0.027(4) 0.048(6) 0.037(5) 0.021(4) 0.003(4) -0.002(4)
C27 0.040(5) 0.051(6) 0.025(4) 0.016(4) 0.002(4) 0.010(4)
C28 0.029(4) 0.048(5) 0.021(4) 0.014(4) 0.000(3) 0.002(4)
C29 0.023(4) 0.045(5) 0.033(5) 0.019(4) 0.008(3) 0.003(4)
C30 0.026(4) 0.046(5) 0.025(4) 0.013(4) 0.004(3) 0.004(4)
C31 0.034(5) 0.046(6) 0.039(5) 0.019(4) 0.002(4) 0.008(4)
C32 0.038(5) 0.061(7) 0.048(6) 0.025(5) 0.000(4) 0.013(5)
C33 0.046(5) 0.048(6) 0.040(5) 0.025(5) 0.004(4) 0.009(5)
C34 0.030(4) 0.047(5) 0.025(4) 0.016(4) 0.002(3) 0.004(4)
C35 0.031(4) 0.038(5) 0.033(5) 0.009(4) 0.009(4) 0.001(4)
C36 0.035(5) 0.050(6) 0.060(6) 0.017(5) 0.016(5) 0.010(5)
C37 0.042(6) 0.049(6) 0.077(8) 0.020(6) 0.017(5) 0.017(5)
C38 0.035(5) 0.040(6) 0.071(7) 0.016(5) 0.012(5) 0.008(4)
C39 0.039(5) 0.033(5) 0.039(5) 0.012(4) 0.009(4) 0.004(4)
C40 0.054(7) 0.038(6) 0.104(10) 0.022(6) 0.022(6) 0.011(5)
C41 0.046(6) 0.041(6) 0.100(9) 0.024(6) 0.021(6) 0.007(5)
C42 0.036(5) 0.048(6) 0.060(6) 0.021(5) 0.009(5) 0.005(5)
C43 0.048(6) 0.064(7) 0.061(7) 0.040(6) 0.004(5) -0.002(6)
C44 0.063(8) 0.073(9) 0.094(10) 0.061(8) 0.002(7) -0.005(7)
C45 0.066(7) 0.051(7) 0.063(7) 0.031(6) 0.010(6) 0.006(6)
C46 0.049(6) 0.047(6) 0.042(5) 0.023(5) -0.001(4) 0.006(5)
C47 0.037(5) 0.047(6) 0.035(5) 0.023(4) -0.001(4) -0.004(4)
C48 0.051(6) 0.052(6) 0.054(6) 0.028(5) 0.008(5) 0.013(5)
C49 0.045(5) 0.057(6) 0.041(5) 0.024(5) 0.014(4) 0.015(5)
C50 0.030(4) 0.049(6) 0.029(4) 0.019(4) 0.006(4) 0.002(4)
C51 0.040(5) 0.050(6) 0.023(4) 0.015(4) 0.011(4) 0.014(4)
C52 0.050(5) 0.034(5) 0.032(5) 0.010(4) 0.009(4) 0.002(4)
C53 0.076(7) 0.048(6) 0.035(5) 0.012(5) 0.027(5) 0.015(5)
C54 0.061(6) 0.051(6) 0.038(5) 0.014(5) 0.025(5) 0.010(5)
C55 0.035(5) 0.050(6) 0.028(4) 0.019(4) 0.011(4) 0.009(4)
C56 0.050(5) 0.035(5) 0.026(4) 0.009(4) 0.016(4) 0.007(4)
C57 0.063(6) 0.044(6) 0.030(5) 0.013(4) 0.010(4) -0.001(5)
C58 0.093(8) 0.046(6) 0.026(5) 0.011(5) 0.010(5) -0.006(6)
C59 0.103(9) 0.048(6) 0.024(5) 0.011(5) 0.017(5) -0.003(6)
C60 0.059(6) 0.046(6) 0.030(5) 0.015(4) 0.017(4) 0.005(5)
C61 0.158(14) 0.084(10) 0.036(6) 0.037(7) 0.010(8) -0.011(10)
C62 0.157(14) 0.077(9) 0.036(6) 0.031(6) 0.013(8) -0.029(9)
C63 0.099(9) 0.062(8) 0.044(6) 0.030(6) 0.015(6) -0.008(7)
C64 0.030(5) 0.088(8) 0.035(5) 0.025(5) 0.010(4) 0.003(5)
C65 0.026(5) 0.096(9) 0.033(5) 0.023(6) 0.009(4) -0.001(6)
C66 0.040(5) 0.093(9) 0.039(6) 0.024(6) 0.018(4) 0.018(6)
C67 0.032(5) 0.078(7) 0.033(5) 0.024(5) 0.012(4) 0.014(5)
C68 0.025(4) 0.075(7) 0.024(4) 0.021(4) 0.006(3) 0.004(5)
C69 0.038(5) 0.078(8) 0.055(6) 0.023(6) 0.022(5) 0.023(5)
C70 0.037(5) 0.067(7) 0.046(6) 0.022(5) 0.014(4) 0.013(5)
C71 0.031(5) 0.061(6) 0.023(4) 0.015(4) 0.004(4) 0.009(4)
C72 0.032(4) 0.053(6) 0.030(5) 0.018(4) 0.010(4) 0.006(4)
C73 0.038(5) 0.070(7) 0.039(5) 0.016(5) 0.018(4) 0.011(5)
C74 0.046(6) 0.058(7) 0.044(6) -0.001(5) 0.021(5) 0.006(5)
C75 0.036(5) 0.042(5) 0.039(5) 0.005(4) 0.010(4) 0.000(4)
C76 0.035(5) 0.043(5) 0.023(4) 0.011(4) 0.007(3) 0.006(4)
C77 0.034(5) 0.042(5) 0.030(4) 0.013(4) 0.010(4) 0.005(4)
C78 0.034(5) 0.055(6) 0.027(5) 0.012(4) 0.005(4) 0.005(4)
C79 0.034(5) 0.068(7) 0.031(5) 0.014(5) 0.001(4) 0.002(5)
C80 0.028(4) 0.051(6) 0.040(5) 0.013(4) 0.003(4) 0.006(4)
C81 0.031(4) 0.040(5) 0.039(5) 0.011(4) 0.011(4) 0.004(4)
C82 0.037(5) 0.062(7) 0.061(7) 0.019(6) 0.006(5) 0.003(5)
C83 0.034(5) 0.078(8) 0.070(8) 0.033(7) 0.012(5) 0.005(5)
C84 0.046(6) 0.056(7) 0.065(7) 0.030(6) 0.025(5) 0.013(5)
P1 0.0399(13) 0.0617(17) 0.0318(13) 0.0086(12) 0.0051(10) 0.0155(12)
F1 0.072(4) 0.096(5) 0.052(4) 0.024(4) 0.003(3) 0.038(4)
F2 0.050(3) 0.089(5) 0.055(4) 0.032(3) 0.008(3) 0.025(3)
F3 0.053(3) 0.085(5) 0.050(3) 0.010(3) 0.021(3) 0.023(3)
F4 0.043(3) 0.063(4) 0.064(4) 0.007(3) 0.006(3) 0.011(3)
F5 0.058(4) 0.085(5) 0.047(3) 0.012(3) 0.019(3) 0.028(3)
F6 0.058(3) 0.063(4) 0.051(3) 0.019(3) 0.016(3) 0.016(3)
P2 0.081(2) 0.092(2) 0.0436(16) 0.0363(17) 0.0258(15) 0.0510(19)
F7 0.123(6) 0.149(7) 0.053(4) 0.058(4) 0.038(4) 0.093(6)
F8 0.072(4) 0.098(5) 0.056(4) 0.044(4) 0.019(3) 0.046(4)
F9 0.087(5) 0.195(9) 0.070(5) 0.084(6) 0.044(4) 0.085(6)
F10 0.096(5) 0.115(6) 0.063(4) 0.049(4) 0.038(4) 0.046(5)
F11 0.185(9) 0.107(7) 0.059(5) 0.028(5) 0.031(5) 0.084(7)
F12 0.093(5) 0.090(6) 0.081(5) 0.032(4) 0.005(4) 0.034(4)
P3 0.057(2) 0.078(3) 0.110(3) 0.008(2) 0.005(2) 0.0206(19)
F13 0.070(5) 0.171(10) 0.153(9) 0.051(8) 0.026(5) 0.054(6)
F14 0.091(6) 0.093(6) 0.175(10) 0.021(6) -0.017(6) 0.034(5)
F15 0.071(5) 0.114(7) 0.155(8) 0.061(6) 0.031(5) 0.034(5)
F16 0.135(9) 0.083(7) 0.224(13) 0.027(8) 0.047(9) 0.016(6)
F17 0.116(8) 0.287(16) 0.105(8) 0.066(9) 0.048(6) 0.090(9)
F18 0.153(9) 0.117(7) 0.105(7) 0.030(6) 0.039(6) 0.054(7)
P4 0.099(5) 0.083(5) 0.062(4) 0.036(4) 0.033(4) 0.048(4)
P5 0.087(5) 0.076(4) 0.039(3) 0.005(3) 0.008(3) 0.039(4)

loop_
_atom_type_symbol
_atom_type_description
_atom_type_scat_dispersion_real
_atom_type_scat_dispersion_imag
_atom_type_scat_source
C C 0.0033 0.0016 'International Tables Vol C Tables 4.2.6.8 and 6.1.1.4'
H H 0.0000 0.0000 'International Tables Vol C Tables 4.2.6.8 and 6.1.1.4'
N N 0.0061 0.0033 'International Tables Vol C Tables 4.2.6.8 and 6.1.1.4'
F F 0.0171 0.0103 'International Tables Vol C Tables 4.2.6.8 and 6.1.1.4'
P P 0.1023 0.0942 'International Tables Vol C Tables 4.2.6.8 and 6.1.1.4'
Cl Cl 0.1484 0.1585 'International Tables Vol C Tables 4.2.6.8 and 6.1.1.4'
Ni Ni 0.3393 1.1124 'International Tables Vol C Tables 4.2.6.8 and 6.1.1.4'
O O 0.0106 0.0060 'International Tables Vol C Tables 4.2.6.8 and 6.1.1.4'

loop_
_geom_angle_atom_site_label_1
_geom_angle_atom_site_label_2
_geom_angle_atom_site_label_3
_geom_angle
N22 Ni1 N1 90.2(3)
N22 Ni1 N15 166.0(3)
N1 Ni1 N15 89.6(3)
N22 Ni1 N8 88.9(3)
N1 Ni1 N8 165.2(3)
N15 Ni1 N8 87.7(3)
N22 Ni1 Cl1 97.5(2)
N1 Ni1 Cl1 96.6(2)
N15 Ni1 Cl1 96.4(2)
N8 Ni1 Cl1 98.2(2)
N22 Ni1 Ni2 82.05(19)
N1 Ni1 Ni2 82.53(19)
N15 Ni1 Ni2 84.0(2)
N8 Ni1 Ni2 82.7(2)
Cl1 Ni1 Ni2 179.01(10)
N2 Ni2 N16 89.8(3)
N2 Ni2 N9 174.8(3)
N16 Ni2 N9 89.7(3)
N2 Ni2 N23 90.4(3)
N16 Ni2 N23 174.9(3)
N9 Ni2 N23 89.6(3)
N2 Ni2 Ni3 87.23(19)
N16 Ni2 Ni3 88.4(2)
N9 Ni2 Ni3 87.54(19)
N23 Ni2 Ni3 86.6(2)
N2 Ni2 Ni1 93.01(19)
N16 Ni2 Ni1 91.7(2)
N9 Ni2 Ni1 92.22(19)
N23 Ni2 Ni1 93.4(2)
Ni3 Ni2 Ni1 179.76(6)
N10 Ni3 N17 90.5(3)
N10 Ni3 N3 179.5(3)
N17 Ni3 N3 89.4(3)
N10 Ni3 N24 89.4(3)
N17 Ni3 N24 179.3(3)
N3 Ni3 N24 90.7(3)
N10 Ni3 Ni4 88.61(19)
N17 Ni3 Ni4 89.9(2)
N3 Ni3 Ni4 90.9(2)
N24 Ni3 Ni4 89.3(2)
N10 Ni3 Ni2 90.2(2)
N17 Ni3 Ni2 89.5(2)
N3 Ni3 Ni2 90.3(2)
N24 Ni3 Ni2 91.3(2)
Ni4 Ni3 Ni2 178.63(6)
N25 Ni4 N18 179.7(3)
N25 Ni4 N11 89.1(3)
N18 Ni4 N11 90.5(3)
N25 Ni4 N4 90.3(3)
N18 Ni4 N4 90.0(3)
N11 Ni4 N4 179.2(3)
N25 Ni4 Ni3 90.55(19)
N18 Ni4 Ni3 89.45(19)
N11 Ni4 Ni3 90.63(19)
N4 Ni4 Ni3 88.85(19)
N25 Ni4 Ni5 89.75(19)
N18 Ni4 Ni5 90.25(19)
N11 Ni4 Ni5 89.41(19)
N4 Ni4 Ni5 91.11(19)
Ni3 Ni4 Ni5 179.70(7)
N26 Ni5 N19 179.0(3)
N26 Ni5 N5 90.1(3)
N19 Ni5 N5 90.5(3)
N26 Ni5 N12 89.3(3)
N19 Ni5 N12 90.1(3)
N5 Ni5 N12 179.3(3)
N26 Ni5 Ni4 89.8(2)
N19 Ni5 Ni4 89.4(2)
N5 Ni5 Ni4 88.7(2)
N12 Ni5 Ni4 90.9(2)
N26 Ni5 Ni6 90.3(2)
N19 Ni5 Ni6 90.5(2)
N5 Ni5 Ni6 90.5(2)
N12 Ni5 Ni6 89.9(2)
Ni4 Ni5 Ni6 179.20(7)
N27 Ni6 N20 174.9(3)
N27 Ni6 N6 90.9(3)
N20 Ni6 N6 89.5(3)
N27 Ni6 N13 89.7(3)
N20 Ni6 N13 89.4(3)
N6 Ni6 N13 174.4(3)
N27 Ni6 Ni5 87.66(19)
N20 Ni6 Ni5 87.3(2)
N6 Ni6 Ni5 86.8(2)
N13 Ni6 Ni5 87.6(2)
N27 Ni6 Ni7 92.62(19)
N20 Ni6 Ni7 92.5(2)
N6 Ni6 Ni7 92.8(2)
N13 Ni6 Ni7 92.7(2)
Ni5 Ni6 Ni7 179.58(7)
N7 Ni7 N21 87.2(3)
N7 Ni7 N28 92.4(3)
N21 Ni7 N28 166.3(3)
N7 Ni7 N14 164.5(3)
N21 Ni7 N14 88.1(3)
N28 Ni7 N14 88.7(3)
N7 Ni7 Cl2 96.4(2)
N21 Ni7 Cl2 96.6(2)
N28 Ni7 Cl2 97.0(2)
N14 Ni7 Cl2 98.8(2)
N7 Ni7 Ni6 82.2(2)
N21 Ni7 Ni6 83.4(2)
N28 Ni7 Ni6 83.06(19)
N14 Ni7 Ni6 82.60(19)
Cl2 Ni7 Ni6 178.57(9)
C1 N1 C5 117.1(8)
C1 N1 Ni1 119.5(6)
C5 N1 Ni1 123.0(6)
C8 N2 C5 119.3(7)
C8 N2 Ni2 120.5(5)
C5 N2 Ni2 120.0(5)
C8 N3 C9 124.0(7)
C8 N3 Ni3 116.9(5)
C9 N3 Ni3 118.9(5)
C13 N4 C9 120.7(7)
C13 N4 Ni4 118.6(5)
C9 N4 Ni4 120.7(5)
C14 N5 C13 123.3(7)
C14 N5 Ni5 116.3(6)
C13 N5 Ni5 119.9(5)
C14 N6 C18 118.6(8)
C14 N6 Ni6 121.6(6)
C18 N6 Ni6 119.2(6)
C21 N7 C18 116.3(9)
C21 N7 Ni7 120.1(7)
C18 N7 Ni7 123.4(6)
C22 N8 C26 118.0(8)
C22 N8 Ni1 119.5(6)
C26 N8 Ni1 121.8(6)
C26 N9 C29 119.6(7)
C26 N9 Ni2 120.2(5)
C29 N9 Ni2 119.8(5)
C29 N10 C30 122.9(7)
C29 N10 Ni3 116.9(5)
C30 N10 Ni3 120.0(5)
C30 N11 C34 120.9(7)
C30 N11 Ni4 119.0(5)
C34 N11 Ni4 120.1(5)
C35 N12 C34 124.0(8)
C35 N12 Ni5 117.3(6)
C34 N12 Ni5 118.2(6)
C35 N13 C39 120.4(8)
C35 N13 Ni6 120.0(6)
C39 N13 Ni6 119.3(6)
C39 N14 C42 118.1(8)
C39 N14 Ni7 123.0(6)
C42 N14 Ni7 118.3(6)
C43 N15 C47 116.9(10)
C43 N15 Ni1 120.2(8)
C47 N15 Ni1 122.3(6)
C50 N16 C47 117.0(8)
C50 N16 Ni2 120.3(6)
C47 N16 Ni2 122.3(6)
C50 N17 C51 122.0(8)
C50 N17 Ni3 118.4(5)
C51 N17 Ni3 119.4(6)
C51 N18 C55 120.6(7)
C51 N18 Ni4 120.1(5)
C55 N18 Ni4 119.3(6)
C56 N19 C55 123.4(7)
C56 N19 Ni5 116.1(6)
C55 N19 Ni5 120.1(5)
C56 N20 C60 118.3(7)
C56 N20 Ni6 120.5(5)
C60 N20 Ni6 120.7(6)
C63 N21 C60 117.1(9)
C63 N21 Ni7 119.4(7)
C60 N21 Ni7 122.8(6)
C64 N22 C68 117.9(9)
C64 N22 Ni1 118.3(7)
C68 N22 Ni1 123.6(6)
C71 N23 C68 120.2(8)
C71 N23 Ni2 120.7(6)
C68 N23 Ni2 118.5(7)
C71 N24 C72 123.7(8)
C71 N24 Ni3 115.4(6)
C72 N24 Ni3 120.2(5)
C76 N25 C72 120.5(7)
C76 N25 Ni4 120.2(5)
C72 N25 Ni4 119.3(6)
C77 N26 C76 124.0(7)
C77 N26 Ni5 116.8(5)
C76 N26 Ni5 119.1(5)
C77 N27 C81 119.2(7)
C77 N27 Ni6 120.3(5)
C81 N27 Ni6 120.2(5)
C81 N28 C84 117.5(8)
C81 N28 Ni7 122.6(6)
C84 N28 Ni7 119.0(6)
N1 C1 C2 123.8(9)
C3 C2 C1 119.7(9)
C2 C3 C4 118.2(9)
C5 C4 C3 118.9(8)
C5 C4 C6 117.9(8)
C3 C4 C6 123.3(8)
N1 C5 N2 115.7(7)
N1 C5 C4 122.1(7)
N2 C5 C4 122.2(8)
C7 C6 C4 120.2(8)
C6 C7 C8 120.1(8)
N3 C8 N2 116.3(7)
N3 C8 C7 123.2(7)
N2 C8 C7 120.1(7)
N4 C9 C10 120.5(7)
N4 C9 N3 115.1(7)
C10 C9 N3 124.0(7)
C9 C10 C11 117.9(8)
C12 C11 C10 121.4(8)
C13 C12 C11 118.7(8)
N4 C13 C12 120.2(7)
N4 C13 N5 115.7(7)
C12 C13 N5 124.0(7)
N6 C14 N5 115.3(8)
N6 C14 C15 121.8(8)
N5 C14 C15 122.6(8)
C16 C15 C14 120.2(9)
C15 C16 C17 118.8(9)
C18 C17 C19 119.5(9)
C18 C17 C16 118.9(8)
C19 C17 C16 121.6(9)
N7 C18 N6 115.7(8)
N7 C18 C17 122.7(8)
N6 C18 C17 121.6(8)
C20 C19 C17 117.8(10)
C19 C20 C21 119.2(9)
N7 C21 C20 124.4(10)
N8 C22 C23 123.1(9)
C24 C23 C22 118.9(10)
C23 C24 C25 120.1(9)
C24 C25 C26 118.6(8)
C24 C25 C27 124.7(8)
C26 C25 C27 116.7(8)
N9 C26 N8 116.7(7)
N9 C26 C25 122.2(7)
N8 C26 C25 121.1(8)
C28 C27 C25 121.3(8)
C27 C28 C29 119.4(7)
N9 C29 N10 116.1(7)
N9 C29 C28 120.7(7)
N10 C29 C28 122.9(7)
N11 C30 C31 120.9(8)
N11 C30 N10 114.9(7)
C31 C30 N10 124.1(7)
C32 C31 C30 118.0(8)
C31 C32 C33 121.0(9)
C32 C33 C34 119.0(8)
N11 C34 C33 119.8(7)
N11 C34 N12 116.0(7)
C33 C34 N12 124.1(8)
N12 C35 N13 116.6(8)
N12 C35 C36 123.8(8)
N13 C35 C36 119.4(8)
C37 C36 C35 121.2(9)
C36 C37 C38 119.3(10)
C40 C38 C39 118.3(9)
C40 C38 C37 123.0(10)
C39 C38 C37 118.8(9)
N14 C39 N13 117.2(8)
N14 C39 C38 122.0(8)
N13 C39 C38 120.8(8)
C41 C40 C38 118.7(11)
C40 C41 C42 119.7(10)
N14 C42 C41 123.0(9)
N15 C43 C44 123.0(11)
C43 C44 C45 120.8(11)
C44 C45 C46 118.1(12)
C47 C46 C45 118.8(10)
C47 C46 C48 118.0(9)
C45 C46 C48 123.1(11)
N15 C47 N16 114.2(9)
N15 C47 C46 122.4(8)
N16 C47 C46 123.4(8)
C49 C48 C46 119.8(10)
C48 C49 C50 119.9(9)
N16 C50 N17 114.6(8)
N16 C50 C49 121.5(8)
N17 C50 C49 123.4(8)
N18 C51 N17 114.9(7)
N18 C51 C52 120.9(7)
N17 C51 C52 124.1(8)
C53 C52 C51 118.4(8)
C52 C53 C54 120.0(9)
C55 C54 C53 120.3(9)
C54 C55 N18 119.7(8)
C54 C55 N19 124.9(8)
N18 C55 N19 115.2(7)
N19 C56 N20 116.4(7)
N19 C56 C57 123.1(8)
N20 C56 C57 120.3(8)
C58 C57 C56 121.2(9)
C57 C58 C59 118.8(9)
C60 C59 C58 118.8(9)
C60 C59 C61 119.3(10)
C58 C59 C61 121.8(10)
N21 C60 C59 122.4(8)
N21 C60 N20 115.1(8)
C59 C60 N20 122.6(9)
C62 C61 C59 117.8(11)
C61 C62 C63 119.7(10)
N21 C63 C62 123.8(11)
N22 C64 C65 122.8(10)
C66 C65 C64 120.1(9)
C65 C66 C67 117.3(11)
C66 C67 C68 119.6(10)
C66 C67 C69 123.4(11)
C68 C67 C69 117.0(8)
N22 C68 N23 116.2(9)
N22 C68 C67 122.2(8)
N23 C68 C67 121.5(9)
C70 C69 C67 121.0(11)
C69 C70 C71 120.9(10)
N24 C71 N23 116.7(9)
N24 C71 C70 123.5(9)
N23 C71 C70 119.3(8)
C73 C72 N25 119.8(8)
C73 C72 N24 125.0(8)
N25 C72 N24 115.0(8)
C72 C73 C74 119.8(8)
C73 C74 C75 118.9(9)
C76 C75 C74 120.5(9)
C75 C76 N25 119.9(8)
C75 C76 N26 125.1(8)
N25 C76 N26 114.8(7)
N26 C77 N27 116.7(7)
N26 C77 C78 122.7(7)
N27 C77 C78 120.5(7)
C79 C78 C77 120.6(8)
C78 C79 C80 119.3(8)
C81 C80 C82 118.0(9)
C81 C80 C79 119.3(8)
C82 C80 C79 122.6(9)
N28 C81 N27 116.4(8)
N28 C81 C80 122.7(8)
N27 C81 C80 120.8(7)
C83 C82 C80 118.8(10)
C82 C83 C84 119.4(9)
N28 C84 C83 123.4(9)
F2 P1 F3 90.0(3)
F2 P1 F4 91.3(4)
F3 P1 F4 90.9(3)
F2 P1 F1 179.8(4)
F3 P1 F1 90.1(4)
F4 P1 F1 88.9(4)
F2 P1 F5 90.6(3)
F3 P1 F5 179.1(4)
F4 P1 F5 89.7(3)
F1 P1 F5 89.3(4)
F2 P1 F6 90.1(3)
F3 P1 F6 88.9(3)
F4 P1 F6 178.6(4)
F1 P1 F6 89.7(4)
F5 P1 F6 90.5(3)
F11 P2 F12 178.2(5)
F11 P2 F9 90.0(5)
F12 P2 F9 91.8(5)
F11 P2 F7 90.0(5)
F12 P2 F7 89.9(4)
F9 P2 F7 90.9(4)
F11 P2 F10 89.7(5)
F12 P2 F10 88.6(4)
F9 P2 F10 177.8(4)
F7 P2 F10 91.2(4)
F11 P2 F8 90.8(4)
F12 P2 F8 89.3(4)
F9 P2 F8 89.3(3)
F7 P2 F8 179.2(5)
F10 P2 F8 88.5(4)
F17 P3 F14 89.4(7)
F17 P3 F16 86.1(7)
F14 P3 F16 95.1(6)
F17 P3 F13 94.0(7)
F14 P3 F13 175.2(6)
F16 P3 F13 88.6(6)
F17 P3 F18 178.4(8)
F14 P3 F18 90.4(6)
F16 P3 F18 92.4(7)
F13 P3 F18 86.4(6)
F17 P3 F15 92.1(7)
F14 P3 F15 88.3(5)
F16 P3 F15 176.2(7)
F13 P3 F15 88.1(5)
F18 P3 F15 89.4(5)
F19 P4 F21 156.8(11)
F19 P4 F22 80.6(10)
F21 P4 F22 81.0(10)
F19 P4 F24 89.8(10)
F21 P4 F24 79.1(9)
F22 P4 F24 98.4(10)
F19 P4 F23 87.8(10)
F21 P4 F23 104.4(10)
F22 P4 F23 84.9(10)
F24 P4 F23 175.5(11)
F19 P4 F20 110.4(11)
F21 P4 F20 89.1(10)
F22 P4 F20 168.6(10)
F24 P4 F20 85.1(10)
F23 P4 F20 92.1(10)
F26 P5 F25 104.2(10)
F26 P5 F27 92.3(10)
F25 P5 F27 162.4(10)
F26 P5 F30 88.5(10)
F25 P5 F30 89.3(9)
F27 P5 F30 85.0(9)
F26 P5 F29 92.7(9)
F25 P5 F29 88.3(8)
F27 P5 F29 97.1(9)
F30 P5 F29 177.6(10)
F26 P5 F28 177.8(11)
F25 P5 F28 76.0(9)
F27 P5 F28 87.8(9)
F30 P5 F28 93.7(9)
F29 P5 F28 85.1(9)
N29 C85 C86 177.4(18)
N30 C87 C88 162(2)
N31 C89 C90 165(3)
N32 C91 C92 167(2)
N33 C93 C94 151(2)
N34 C95 C96 170(6)
N35 C97 C98 170(5)

loop_
_geom_bond_atom_site_label_1
_geom_bond_atom_site_label_2
_geom_bond_distance
Ni1 N22 2.082(9)
Ni1 N1 2.086(8)
Ni1 N15 2.092(9)
Ni1 N8 2.096(7)
Ni1 Cl1 2.312(2)
Ni1 Ni2 2.4015(13)
Ni2 N2 1.922(7)
Ni2 N16 1.923(8)
Ni2 N9 1.930(7)
Ni2 N23 1.934(8)
Ni2 Ni3 2.2812(13)
Ni3 N10 1.873(6)
Ni3 N17 1.879(7)
Ni3 N3 1.885(6)
Ni3 N24 1.891(7)
Ni3 Ni4 2.2591(13)
Ni4 N25 1.911(7)
Ni4 N18 1.920(7)
Ni4 N11 1.926(7)
Ni4 N4 1.927(7)
Ni4 Ni5 2.2622(13)
Ni5 N26 1.887(7)
Ni5 N19 1.891(6)
Ni5 N5 1.899(7)
Ni5 N12 1.899(7)
Ni5 Ni6 2.2838(13)
Ni6 N27 1.921(6)
Ni6 N20 1.929(7)
Ni6 N6 1.931(7)
Ni6 N13 1.942(7)
Ni6 Ni7 2.4122(14)
Ni7 N7 2.087(8)
Ni7 N21 2.092(8)
Ni7 N28 2.097(8)
Ni7 N14 2.100(8)
Ni7 Cl2 2.317(2)
N1 C1 1.327(11)
N1 C5 1.367(11)
N2 C8 1.360(10)
N2 C5 1.375(10)
N3 C8 1.351(10)
N3 C9 1.390(10)
N4 C13 1.360(10)
N4 C9 1.363(10)
N5 C14 1.361(10)
N5 C13 1.394(10)
N6 C14 1.358(11)
N6 C18 1.386(11)
N7 C21 1.348(12)
N7 C18 1.360(12)
N8 C22 1.329(12)
N8 C26 1.357(11)
N9 C26 1.355(11)
N9 C29 1.359(10)
N10 C29 1.362(10)
N10 C30 1.399(11)
N11 C30 1.347(10)
N11 C34 1.366(11)
N12 C35 1.337(11)
N12 C34 1.401(10)
N13 C35 1.353(10)
N13 C39 1.377(11)
N14 C39 1.335(11)
N14 C42 1.345(12)
N15 C43 1.344(13)
N15 C47 1.382(12)
N16 C50 1.368(10)
N16 C47 1.388(11)
N17 C50 1.374(11)
N17 C51 1.389(10)
N18 C51 1.361(11)
N18 C55 1.372(10)
N19 C56 1.352(10)
N19 C55 1.388(11)
N20 C56 1.358(11)
N20 C60 1.399(11)
N21 C63 1.340(12)
N21 C60 1.374(12)
N22 C64 1.336(11)
N22 C68 1.361(12)
N23 C71 1.361(11)
N23 C68 1.374(10)
N24 C71 1.351(10)
N24 C72 1.386(11)
N25 C76 1.369(10)
N25 C72 1.378(10)
N26 C77 1.353(10)
N26 C76 1.386(10)
N27 C77 1.358(10)
N27 C81 1.390(10)
N28 C81 1.347(11)
N28 C84 1.348(12)
C1 C2 1.391(14)
C2 C3 1.360(15)
C3 C4 1.407(13)
C4 C5 1.397(12)
C4 C6 1.420(12)
C6 C7 1.352(12)
C7 C8 1.435(11)
C9 C10 1.380(12)
C10 C11 1.382(12)
C11 C12 1.378(12)
C12 C13 1.375(12)
C14 C15 1.425(13)
C15 C16 1.346(12)
C16 C17 1.454(13)
C17 C18 1.387(13)
C17 C19 1.419(13)
C19 C20 1.366(15)
C20 C21 1.392(16)
C22 C23 1.393(14)
C23 C24 1.353(14)
C24 C25 1.370(13)
C25 C26 1.416(12)
C25 C27 1.424(12)
C27 C28 1.341(12)
C28 C29 1.429(11)
C30 C31 1.392(12)
C31 C32 1.379(13)
C32 C33 1.381(13)
C33 C34 1.387(12)
C35 C36 1.435(14)
C36 C37 1.350(14)
C37 C38 1.417(13)
C38 C40 1.401(14)
C38 C39 1.413(14)
C40 C41 1.363(14)
C41 C42 1.379(15)
C43 C44 1.368(18)
C44 C45 1.379(17)
C45 C46 1.394(14)
C46 C47 1.393(15)
C46 C48 1.404(14)
C48 C49 1.373(13)
C49 C50 1.416(13)
C51 C52 1.390(12)
C52 C53 1.387(12)
C53 C54 1.388(13)
C54 C55 1.370(13)
C56 C57 1.424(13)
C57 C58 1.364(13)
C58 C59 1.420(15)
C59 C60 1.378(14)
C59 C61 1.434(14)
C61 C62 1.362(17)
C62 C63 1.396(16)
C64 C65 1.403(16)
C65 C66 1.389(16)
C66 C67 1.404(13)
C67 C68 1.404(15)
C67 C69 1.421(15)
C69 C70 1.333(13)
C70 C71 1.417(14)
C72 C73 1.368(13)
C73 C74 1.384(13)
C74 C75 1.398(12)
C75 C76 1.349(13)
C77 C78 1.433(12)
C78 C79 1.344(12)
C79 C80 1.417(13)
C80 C81 1.401(12)
C80 C82 1.416(12)
C82 C83 1.367(15)
C83 C84 1.382(15)
P1 F2 1.571(6)
P1 F3 1.579(6)
P1 F4 1.587(6)
P1 F1 1.587(6)
P1 F5 1.588(6)
P1 F6 1.593(6)
P2 F11 1.566(9)
P2 F12 1.568(8)
P2 F9 1.576(7)
P2 F7 1.581(7)
P2 F10 1.598(7)
P2 F8 1.615(6)
P3 F17 1.478(12)
P3 F14 1.521(9)
P3 F16 1.563(11)
P3 F13 1.567(10)
P3 F18 1.594(11)
P3 F15 1.611(9)
P4 F19 1.519(14)
P4 F21 1.544(15)
P4 F22 1.552(14)
P4 F24 1.555(14)
P4 F23 1.563(14)
P4 F20 1.576(9)
P5 F26 1.511(13)
P5 F25 1.526(9)
P5 F27 1.527(13)
P5 F30 1.528(14)
P5 F29 1.572(12)
P5 F28 1.599(14)
N29 C85 1.142(17)
C85 C86 1.44(2)
N30 C87 1.10(2)
C87 C88 1.54(3)
N31 C89 1.14(3)
C89 C90 1.45(4)
N32 C91 1.25(2)
C91 C92 1.41(3)
N33 C93 1.128(10)
C93 C94 1.535(10)
N34 C95 1.122(10)
C95 C96 1.515(10)
N35 C97 1.125(10)
C97 C98 1.514(10)
